data_2210417
loop_
_publ_author_name
'Sophia Lipstman'
'Sankar Muniappan'
'Israel Goldberg'

_publ_section_title
;
 (Dimethylacetamide)(tetraphenylporphyrinato)zinc(II)
;
_journal_coeditor_code WN2064
_journal_issue 9
_journal_name_full 'Acta Crystallographica Section E'
_journal_page_first m2330
_journal_page_last m2332
_journal_paper_doi 10.1107/S1600536806034064
_journal_volume 62
_journal_year 2006
_chemical_formula_iupac '[Zn (C44 H28 N4) (C4 H9 N O)]'
_chemical_formula_moiety 'C48 H37 N5 O Zn'
_chemical_formula_sum 'C48 H37 N5 O Zn'
_chemical_formula_weight 765.20
_chemical_name_systematic
;
(Dimethylacetamide)(tetraphenylporphyrinato)zinc(II)
;
_space_group_IT_number 2
_symmetry_cell_setting triclinic
_symmetry_space_group_name_Hall '-P 1'
_symmetry_space_group_name_H-M 'P -1'
_atom_sites_solution_hydrogens geom
_atom_sites_solution_primary direct
_atom_sites_solution_secondary difmap
_audit_creation_method SHELXL-97
_cell_angle_alpha 85.2552(6)
_cell_angle_beta 80.3160(6)
_cell_angle_gamma 83.4235(5)
_cell_formula_units_Z 2
_cell_length_a 10.59140(10)
_cell_length_b 11.94720(10)
_cell_length_c 14.7234(3)
_cell_measurement_reflns_used 6755
_cell_measurement_temperature 110(2)
_cell_measurement_theta_max 28.21
_cell_measurement_theta_min 2.15
_cell_volume 1820.60(4)
_computing_cell_refinement 'DENZO (Otwinowski & Minor, 1997)'
_computing_data_collection 'COLLECT (Nonius, 1999)'
_computing_data_reduction DENZO
_computing_molecular_graphics
;
ORTEPIII (Burnett & Johnson, 1996) and
MERCURY (Macrae <i>et al.</i>,  2006)
;
_computing_publication_material SHELXL97
_computing_structure_refinement 'SHELXL97 (Sheldrick, 1997)'
_computing_structure_solution 'SIR97 (Altomare <i>et al.</i>,  1994)'
_diffrn_ambient_temperature 110(2)
_diffrn_detector_area_resol_mean 12.8
_diffrn_measured_fraction_theta_full 0.970
_diffrn_measured_fraction_theta_max 0.970
_diffrn_measurement_device_type 'Nonius KappaCCD'
_diffrn_measurement_method '\f and \w'
_diffrn_radiation_monochromator graphite
_diffrn_radiation_source 'fine-focus sealed tube'
_diffrn_radiation_type MoK\a
_diffrn_radiation_wavelength 0.71073
_diffrn_reflns_av_R_equivalents 0.0290
_diffrn_reflns_av_sigmaI/netI 0.0372
_diffrn_reflns_limit_h_max 13
_diffrn_reflns_limit_h_min -13
_diffrn_reflns_limit_k_max 15
_diffrn_reflns_limit_k_min -15
_diffrn_reflns_limit_l_max 19
_diffrn_reflns_limit_l_min -18
_diffrn_reflns_number 20517
_diffrn_reflns_theta_full 28.21
_diffrn_reflns_theta_max 28.21
_diffrn_reflns_theta_min 2.15
_diffrn_standards_number 0
_exptl_absorpt_coefficient_mu 0.721
_exptl_absorpt_correction_type none
_exptl_crystal_colour red
_exptl_crystal_density_diffrn 1.396
_exptl_crystal_density_method 'not measured'
_exptl_crystal_description prism
_exptl_crystal_F_000 796
_exptl_crystal_size_max 0.35
_exptl_crystal_size_mid 0.25
_exptl_crystal_size_min 0.20
_refine_diff_density_max 0.427
_refine_diff_density_min -0.632
_refine_ls_extinction_method none
_refine_ls_goodness_of_fit_ref 1.056
_refine_ls_hydrogen_treatment constr
_refine_ls_matrix_type fullcycle
_refine_ls_number_parameters 548
_refine_ls_number_reflns 8687
_refine_ls_number_restraints 0
_refine_ls_restrained_S_all 1.056
_refine_ls_R_factor_all 0.0445
_refine_ls_R_factor_gt 0.0362
_refine_ls_shift/su_max 0.089
_refine_ls_shift/su_mean 0.013
_refine_ls_structure_factor_coef Fsqd
_refine_ls_weighting_details 'calc w=1/[\s^2^(Fo^2^)+(0.0468P)^2^+0.9708P] where P=(Fo^2^+2Fc^2^)/3'
_refine_ls_weighting_scheme calc
_refine_ls_wR_factor_gt 0.0908
_refine_ls_wR_factor_ref 0.0957
_reflns_number_gt 7524
_reflns_number_total 8687
_reflns_threshold_expression I>2\s(I)
_cod_data_source_file wn2064.cif
_cod_data_source_block I
_cod_database_code 2210417
_cod_database_fobs_code 2210417

loop_
_symmetry_equiv_pos_as_xyz
'x, y, z'
'-x, -y, -z'

loop_
_atom_site_type_symbol
_atom_site_label
_atom_site_fract_x
_atom_site_fract_y
_atom_site_fract_z
_atom_site_U_iso_or_equiv
_atom_site_adp_type
_atom_site_calc_flag
_atom_site_refinement_flags
_atom_site_occupancy
_atom_site_disorder_assembly
_atom_site_disorder_group
Zn Zn 0.330465(17) 0.363087(14) 0.269205(12) 0.01412(6) Uani d . 1 A .
C C1 0.16111(15) 0.59130(13) 0.28207(11) 0.0152(3) Uani d . 1 . .
C C2 0.11454(16) 0.67990(13) 0.34365(11) 0.0184(3) Uani d . 1 . .
H H2 0.0666 0.7494 0.3293 0.022 Uiso calc R 1 . .
C C3 0.15194(16) 0.64557(13) 0.42600(12) 0.0183(3) Uani d . 1 . .
H H3 0.1354 0.6866 0.4801 0.022 Uiso calc R 1 . .
C C4 0.22199(15) 0.53456(13) 0.41600(11) 0.0148(3) Uani d . 1 . .
C C5 0.27585(15) 0.46903(13) 0.48692(11) 0.0151(3) Uani d . 1 . .
C C6 0.36170(15) 0.37004(13) 0.47273(11) 0.0155(3) Uani d . 1 . .
C C7 0.42164(16) 0.30316(14) 0.54368(11) 0.0182(3) Uani d . 1 . .
H H7 0.4028 0.3122 0.6082 0.022 Uiso calc R 1 . .
C C8 0.50952(17) 0.22544(14) 0.50054(11) 0.0195(3) Uani d . 1 . .
H H8 0.5656 0.1709 0.5290 0.023 Uiso calc R 1 . .
C C9 0.50204(16) 0.24089(13) 0.40326(11) 0.0164(3) Uani d . 1 . .
C C10 0.58137(16) 0.17914(13) 0.33500(11) 0.0157(3) Uani d . 1 . .
C C11 0.57193(15) 0.18891(13) 0.24065(11) 0.0148(3) Uani d . 1 . .
C C12 0.66098(16) 0.13063(13) 0.17004(11) 0.0169(3) Uani d . 1 . .
H H12 0.7350 0.0807 0.1790 0.020 Uiso calc R 1 . .
C C13 0.61850(16) 0.16094(13) 0.08861(11) 0.0166(3) Uani d . 1 . .
H H13 0.6567 0.1356 0.0298 0.020 Uiso calc R 1 . .
C C14 0.50376(16) 0.23935(13) 0.10844(11) 0.0155(3) Uani d . 1 . .
C C15 0.43221(16) 0.29251(13) 0.04176(11) 0.0160(3) Uani d . 1 . .
C C16 0.33089(16) 0.37890(13) 0.05889(11) 0.0169(3) Uani d . 1 . .
C C17 0.25126(17) 0.42880(14) -0.00783(12) 0.0195(3) Uani d . 1 . .
H H17 0.2552 0.4071 -0.0690 0.023 Uiso calc R 1 . .
C C18 0.17010(17) 0.51228(14) 0.03360(12) 0.0194(3) Uani d . 1 . .
H H18 0.1063 0.5602 0.0069 0.023 Uiso calc R 1 . .
C C19 0.19868(16) 0.51482(13) 0.12603(11) 0.0160(3) Uani d . 1 . .
C C20 0.14103(15) 0.59397(13) 0.18982(11) 0.0157(3) Uani d . 1 . .
N N21 0.22833(13) 0.50468(11) 0.32705(9) 0.0146(3) Uani d . 1 . .
N N22 0.40911(13) 0.32768(11) 0.38854(9) 0.0154(3) Uani d . 1 . .
N N23 0.47833(13) 0.25502(11) 0.20114(9) 0.0156(3) Uani d . 1 . .
N N24 0.29404(13) 0.43041(11) 0.14056(9) 0.0158(3) Uani d . 1 . .
C C25 0.24312(16) 0.50976(13) 0.58214(11) 0.0154(3) Uani d . 1 . .
C C26 0.11455(16) 0.53574(13) 0.62207(12) 0.0175(3) Uani d . 1 . .
H H26 0.0477 0.5262 0.5885 0.021 Uiso calc R 1 . .
C C27 0.08329(17) 0.57520(14) 0.71000(12) 0.0201(3) Uani d . 1 . .
H H27 -0.0043 0.5946 0.7354 0.024 Uiso calc R 1 . .
C C28 0.18007(18) 0.58648(14) 0.76106(12) 0.0208(3) Uani d . 1 . .
H H28 0.1587 0.6115 0.8218 0.025 Uiso calc R 1 . .
C C29 0.30795(17) 0.56083(14) 0.72249(12) 0.0205(3) Uani d . 1 . .
H H29 0.3743 0.5681 0.7571 0.025 Uiso calc R 1 . .
C C30 0.33939(16) 0.52448(13) 0.63345(12) 0.0178(3) Uani d . 1 . .
H H30 0.4273 0.5094 0.6070 0.021 Uiso calc R 1 . .
C C31 0.69242(16) 0.10220(14) 0.36318(11) 0.0166(3) Uani d . 1 . .
C C32 0.69398(18) -0.01479(15) 0.36781(12) 0.0226(4) Uani d . 1 . .
H H32 0.6217 -0.0479 0.3556 0.027 Uiso calc R 1 . .
C C33 0.80153(19) -0.08372(15) 0.39037(13) 0.0271(4) Uani d . 1 . .
H H33 0.8022 -0.1635 0.3933 0.033 Uiso calc R 1 . .
C C34 0.90710(18) -0.03593(16) 0.40840(12) 0.0263(4) Uani d . 1 . .
H H34 0.9803 -0.0828 0.4235 0.032 Uiso calc R 1 . .
C C35 0.90556(18) 0.08062(16) 0.40431(13) 0.0249(4) Uani d . 1 . .
H H35 0.9780 0.1135 0.4165 0.030 Uiso calc R 1 . .
C C36 0.79871(17) 0.14954(15) 0.38247(12) 0.0207(3) Uani d . 1 . .
H H36 0.7979 0.2293 0.3806 0.025 Uiso calc R 1 . .
C C37 0.47008(15) 0.25915(13) -0.05559(11) 0.0164(3) Uani d . 1 . .
C C38 0.46532(16) 0.14839(14) -0.07803(12) 0.0183(3) Uani d . 1 . .
H H38 0.4380 0.0932 -0.0308 0.022 Uiso calc R 1 . .
C C39 0.50016(17) 0.11815(15) -0.16874(12) 0.0211(3) Uani d . 1 . .
H H39 0.4977 0.0425 -0.1832 0.025 Uiso calc R 1 . .
C C40 0.53855(17) 0.19904(15) -0.23825(12) 0.0217(3) Uani d . 1 . .
H H40 0.5609 0.1789 -0.3004 0.026 Uiso calc R 1 . .
C C41 0.54425(17) 0.30902(15) -0.21692(12) 0.0207(3) Uani d . 1 . .
H H41 0.5712 0.3640 -0.2644 0.025 Uiso calc R 1 . .
C C42 0.51063(16) 0.33891(14) -0.12624(12) 0.0194(3) Uani d . 1 . .
H H42 0.5152 0.4143 -0.1120 0.023 Uiso calc R 1 . .
C C43 0.05260(16) 0.68961(13) 0.15643(11) 0.0171(3) Uani d . 1 . .
C C44 0.09793(18) 0.76050(14) 0.08087(12) 0.0226(4) Uani d . 1 . .
H H44 0.1850 0.7484 0.0517 0.027 Uiso calc R 1 . .
C C45 0.0168(2) 0.84891(15) 0.04772(13) 0.0281(4) Uani d . 1 . .
H H45 0.0489 0.8972 -0.0034 0.034 Uiso calc R 1 . .
C C46 -0.1108(2) 0.86654(15) 0.08925(13) 0.0283(4) Uani d . 1 . .
H H46 -0.1665 0.9260 0.0660 0.034 Uiso calc R 1 . .
C C47 -0.15661(18) 0.79718(16) 0.16464(13) 0.0251(4) Uani d . 1 . .
H H47 -0.2437 0.8098 0.1937 0.030 Uiso calc R 1 . .
C C48 -0.07552(17) 0.70899(14) 0.19808(12) 0.0210(3) Uani d . 1 . .
H H48 -0.1078 0.6616 0.2498 0.025 Uiso calc R 1 . .
O O49 0.18926(12) 0.24833(10) 0.29374(9) 0.0218(3) Uani d . 1 . .
C C50 0.1695(3) 0.1727(3) 0.2443(2) 0.0193(8) Uani d P 0.502(4) A 1
C C51 0.1061(4) 0.2021(3) 0.1583(3) 0.0287(9) Uani d P 0.502(4) A 1
H H51A 0.0223 0.1720 0.1678 0.043 Uiso calc PR 0.502(4) A 1
H H51B 0.1614 0.1689 0.1049 0.043 Uiso calc PR 0.502(4) A 1
H H51C 0.0940 0.2843 0.1470 0.043 Uiso calc PR 0.502(4) A 1
N N52 0.2004(3) 0.0636(2) 0.2681(2) 0.0232(8) Uani d P 0.502(4) A 1
C C53 0.1636(4) -0.0193(3) 0.2057(3) 0.0343(10) Uani d P 0.502(4) A 1
H H53A 0.0699 -0.0116 0.2090 0.051 Uiso calc PR 0.502(4) A 1
H H53B 0.1931 -0.0966 0.2262 0.051 Uiso calc PR 0.502(4) A 1
H H53C 0.2043 -0.0027 0.1419 0.051 Uiso calc PR 0.502(4) A 1
C C54 0.2625(4) 0.0344(3) 0.3504(3) 0.0279(9) Uani d P 0.502(4) A 1
H H54A 0.3562 0.0304 0.3323 0.042 Uiso calc PR 0.502(4) A 1
H H54B 0.2386 -0.0390 0.3786 0.042 Uiso calc PR 0.502(4) A 1
H H54C 0.2341 0.0923 0.3949 0.042 Uiso calc PR 0.502(4) A 1
C C50' 0.2031(3) 0.1436(3) 0.2883(2) 0.0202(8) Uani d P 0.498(4) A 2
C C51' 0.2748(4) 0.0682(3) 0.3527(3) 0.0257(9) Uani d P 0.498(4) A 2
H H51D 0.3511 0.0285 0.3175 0.039 Uiso calc PR 0.498(4) A 2
H H51E 0.2189 0.0130 0.3857 0.039 Uiso calc PR 0.498(4) A 2
H H51F 0.3013 0.1136 0.3973 0.039 Uiso calc PR 0.498(4) A 2
N N52' 0.1543(3) 0.0998(3) 0.2241(2) 0.0273(8) Uani d P 0.498(4) A 2
C C53' 0.1655(4) -0.0291(3) 0.2227(3) 0.0293(9) Uani d P 0.498(4) A 2
H H53D 0.2066 -0.0633 0.2746 0.044 Uiso calc PR 0.498(4) A 2
H H53E 0.2175 -0.0524 0.1645 0.044 Uiso calc PR 0.498(4) A 2
H H53F 0.0794 -0.0540 0.2281 0.044 Uiso calc PR 0.498(4) A 2
C C54' 0.0853(4) 0.1738(4) 0.1615(3) 0.0365(10) Uani d P 0.498(4) A 2
H H54D 0.1067 0.2513 0.1628 0.055 Uiso calc PR 0.498(4) A 2
H H54E -0.0075 0.1714 0.1808 0.055 Uiso calc PR 0.498(4) A 2
H H54F 0.1103 0.1488 0.0987 0.055 Uiso calc PR 0.498(4) A 2

loop_
_atom_site_aniso_label
_atom_site_aniso_U_11
_atom_site_aniso_U_22
_atom_site_aniso_U_33
_atom_site_aniso_U_12
_atom_site_aniso_U_13
_atom_site_aniso_U_23
Zn 0.01512(11) 0.01297(10) 0.01418(10) 0.00123(7) -0.00358(7) -0.00154(7)
C1 0.0137(7) 0.0144(7) 0.0171(8) -0.0005(6) -0.0024(6) -0.0006(6)
C2 0.0213(8) 0.0133(7) 0.0200(8) 0.0027(6) -0.0043(7) -0.0020(6)
C3 0.0225(9) 0.0150(7) 0.0176(8) 0.0019(6) -0.0046(6) -0.0044(6)
C4 0.0133(7) 0.0145(7) 0.0169(8) -0.0009(6) -0.0025(6) -0.0027(6)
C5 0.0153(8) 0.0150(7) 0.0151(7) -0.0017(6) -0.0021(6) -0.0021(6)
C6 0.0163(8) 0.0155(7) 0.0145(7) -0.0010(6) -0.0027(6) 0.0002(6)
C7 0.0217(8) 0.0187(8) 0.0137(7) 0.0016(6) -0.0042(6) -0.0004(6)
C8 0.0248(9) 0.0175(8) 0.0153(8) 0.0030(6) -0.0054(7) 0.0010(6)
C9 0.0182(8) 0.0147(7) 0.0162(8) 0.0009(6) -0.0052(6) 0.0009(6)
C10 0.0162(8) 0.0135(7) 0.0177(8) -0.0003(6) -0.0048(6) 0.0006(6)
C11 0.0146(8) 0.0125(7) 0.0167(8) 0.0005(6) -0.0020(6) -0.0016(6)
C12 0.0157(8) 0.0165(7) 0.0176(8) 0.0023(6) -0.0022(6) -0.0018(6)
C13 0.0166(8) 0.0166(7) 0.0151(8) 0.0010(6) -0.0002(6) -0.0014(6)
C14 0.0165(8) 0.0145(7) 0.0149(7) -0.0004(6) -0.0017(6) -0.0013(6)
C15 0.0184(8) 0.0156(7) 0.0143(7) -0.0004(6) -0.0032(6) -0.0021(6)
C16 0.0195(8) 0.0159(7) 0.0157(8) 0.0006(6) -0.0052(6) -0.0020(6)
C17 0.0229(9) 0.0210(8) 0.0148(8) 0.0035(6) -0.0062(6) -0.0029(6)
C18 0.0218(8) 0.0197(8) 0.0166(8) 0.0039(6) -0.0074(6) -0.0005(6)
C19 0.0165(8) 0.0152(7) 0.0159(8) 0.0017(6) -0.0040(6) 0.0003(6)
C20 0.0148(8) 0.0139(7) 0.0179(8) -0.0005(6) -0.0030(6) 0.0009(6)
N21 0.0162(7) 0.0132(6) 0.0146(6) 0.0008(5) -0.0041(5) -0.0016(5)
N22 0.0166(7) 0.0144(6) 0.0150(6) 0.0014(5) -0.0034(5) -0.0021(5)
N23 0.0160(7) 0.0156(6) 0.0145(6) 0.0024(5) -0.0035(5) -0.0009(5)
N24 0.0168(7) 0.0155(6) 0.0145(6) 0.0025(5) -0.0033(5) -0.0014(5)
C25 0.0180(8) 0.0125(7) 0.0156(8) -0.0015(6) -0.0020(6) -0.0006(6)
C26 0.0162(8) 0.0165(7) 0.0196(8) -0.0019(6) -0.0028(6) -0.0011(6)
C27 0.0209(9) 0.0175(8) 0.0199(8) -0.0013(6) 0.0023(7) -0.0015(6)
C28 0.0286(9) 0.0184(8) 0.0147(8) -0.0022(7) -0.0012(7) -0.0024(6)
C29 0.0249(9) 0.0182(8) 0.0198(8) -0.0022(6) -0.0084(7) -0.0004(6)
C30 0.0177(8) 0.0169(7) 0.0189(8) -0.0002(6) -0.0037(6) -0.0012(6)
C31 0.0180(8) 0.0183(8) 0.0123(7) 0.0037(6) -0.0030(6) -0.0002(6)
C32 0.0244(9) 0.0198(8) 0.0242(9) 0.0026(7) -0.0094(7) -0.0017(7)
C33 0.0343(11) 0.0194(8) 0.0271(10) 0.0091(7) -0.0109(8) -0.0031(7)
C34 0.0235(9) 0.0333(10) 0.0199(9) 0.0120(7) -0.0067(7) -0.0024(7)
C35 0.0194(9) 0.0347(10) 0.0206(9) 0.0025(7) -0.0057(7) -0.0045(7)
C36 0.0228(9) 0.0219(8) 0.0174(8) -0.0004(6) -0.0051(7) -0.0001(6)
C37 0.0145(8) 0.0181(8) 0.0163(8) 0.0023(6) -0.0040(6) -0.0019(6)
C38 0.0182(8) 0.0176(8) 0.0188(8) -0.0003(6) -0.0028(6) -0.0013(6)
C39 0.0213(9) 0.0204(8) 0.0220(9) 0.0002(6) -0.0038(7) -0.0059(7)
C40 0.0205(9) 0.0294(9) 0.0146(8) 0.0028(7) -0.0034(6) -0.0045(7)
C41 0.0191(8) 0.0239(8) 0.0182(8) -0.0008(6) -0.0028(6) 0.0022(7)
C42 0.0207(8) 0.0175(8) 0.0201(8) -0.0004(6) -0.0046(7) -0.0012(6)
C43 0.0190(8) 0.0148(7) 0.0173(8) 0.0027(6) -0.0053(6) -0.0018(6)
C44 0.0241(9) 0.0192(8) 0.0228(9) 0.0025(7) -0.0026(7) 0.0003(7)
C45 0.0379(11) 0.0202(9) 0.0235(9) 0.0038(7) -0.0055(8) 0.0057(7)
C46 0.0369(11) 0.0208(9) 0.0264(9) 0.0125(7) -0.0131(8) -0.0014(7)
C47 0.0221(9) 0.0282(9) 0.0240(9) 0.0093(7) -0.0068(7) -0.0056(7)
C48 0.0229(9) 0.0206(8) 0.0183(8) 0.0030(6) -0.0040(7) -0.0008(6)
O49 0.0205(6) 0.0196(6) 0.0260(6) -0.0048(5) -0.0018(5) -0.0046(5)
C50 0.0171(17) 0.0206(16) 0.0198(17) -0.0066(12) 0.0025(13) -0.0045(13)
C51 0.031(2) 0.029(2) 0.028(2) -0.0059(15) -0.0064(16) -0.0035(15)
N52 0.0222(16) 0.0163(14) 0.0313(17) -0.0011(11) -0.0039(13) -0.0053(12)
C53 0.037(2) 0.028(2) 0.041(2) -0.0091(16) -0.0048(18) -0.0169(17)
C54 0.030(2) 0.0213(18) 0.031(2) 0.0038(14) -0.0071(16) 0.0016(15)
C50' 0.0173(17) 0.0223(17) 0.0200(17) -0.0044(12) 0.0013(13) -0.0014(13)
C51' 0.0241(19) 0.0193(17) 0.033(2) -0.0019(13) -0.0048(15) 0.0018(14)
N52' 0.0249(17) 0.0257(16) 0.0329(18) -0.0025(12) -0.0043(13) -0.0127(13)
C53' 0.039(2) 0.0179(17) 0.032(2) -0.0034(15) -0.0024(17) -0.0117(15)
C54' 0.038(2) 0.046(3) 0.027(2) -0.0057(19) -0.0105(18) -0.0006(18)

loop_
_atom_type_symbol
_atom_type_description
_atom_type_scat_dispersion_real
_atom_type_scat_dispersion_imag
_atom_type_scat_source
C C 0.0033 0.0016 'International Tables Vol C Tables 4.2.6.8 and 6.1.1.4'
H H 0.0000 0.0000 'International Tables Vol C Tables 4.2.6.8 and 6.1.1.4'
O O 0.0106 0.0060 'International Tables Vol C Tables 4.2.6.8 and 6.1.1.4'
N N 0.0061 0.0033 'International Tables Vol C Tables 4.2.6.8 and 6.1.1.4'
Zn Zn 0.2839 1.4301 'International Tables Vol C Tables 4.2.6.8 and 6.1.1.4'

loop_
_geom_angle_atom_site_label_1
_geom_angle_atom_site_label_2
_geom_angle_atom_site_label_3
_geom_angle
_geom_angle_publ_flag
N22 Zn N21 88.53(5) yes
N22 Zn N24 163.00(6) yes
N21 Zn N24 89.05(5) yes
N22 Zn N23 89.19(5) yes
N21 Zn N23 161.88(5) yes
N24 Zn N23 87.90(5) yes
N22 Zn O49 99.16(5) yes
N21 Zn O49 101.11(5) yes
N24 Zn O49 97.81(5) yes
N23 Zn O49 97.01(5) yes
N21 C1 C20 125.52(14) ?
N21 C1 C2 109.68(14) ?
C20 C1 C2 124.81(14) ?
C3 C2 C1 107.17(14) ?
C3 C2 H2 126.4 ?
C1 C2 H2 126.4 ?
C2 C3 C4 107.10(14) ?
C2 C3 H3 126.5 ?
C4 C3 H3 126.5 ?
N21 C4 C5 125.96(14) ?
N21 C4 C3 109.30(13) ?
C5 C4 C3 124.74(15) ?
C4 C5 C6 124.09(15) ?
C4 C5 C25 117.48(14) ?
C6 C5 C25 118.39(14) ?
N22 C6 C5 125.14(14) ?
N22 C6 C7 109.40(14) ?
C5 C6 C7 125.28(15) ?
C8 C7 C6 107.01(14) ?
C8 C7 H7 126.5 ?
C6 C7 H7 126.5 ?
C7 C8 C9 107.19(14) ?
C7 C8 H8 126.4 ?
C9 C8 H8 126.4 ?
N22 C9 C10 125.91(15) ?
N22 C9 C8 109.53(14) ?
C10 C9 C8 124.53(15) ?
C9 C10 C11 125.54(15) ?
C9 C10 C31 117.58(14) ?
C11 C10 C31 116.71(14) ?
N23 C11 C10 125.62(15) ?
N23 C11 C12 109.69(14) ?
C10 C11 C12 124.69(15) ?
C13 C12 C11 106.91(14) ?
C13 C12 H12 126.5 ?
C11 C12 H12 126.5 ?
C12 C13 C14 107.00(14) ?
C12 C13 H13 126.5 ?
C14 C13 H13 126.5 ?
N23 C14 C15 125.74(15) ?
N23 C14 C13 109.52(14) ?
C15 C14 C13 124.72(15) ?
C14 C15 C16 124.75(15) ?
C14 C15 C37 117.98(14) ?
C16 C15 C37 117.20(14) ?
N24 C16 C15 125.34(15) ?
N24 C16 C17 109.62(14) ?
C15 C16 C17 125.03(15) ?
C18 C17 C16 106.89(15) ?
C18 C17 H17 126.6 ?
C16 C17 H17 126.6 ?
C17 C18 C19 107.22(14) ?
C17 C18 H18 126.4 ?
C19 C18 H18 126.4 ?
N24 C19 C20 125.27(15) ?
N24 C19 C18 109.52(14) ?
C20 C19 C18 125.17(15) ?
C19 C20 C1 125.21(15) ?
C19 C20 C43 117.25(14) ?
C1 C20 C43 117.54(14) ?
C4 N21 C1 106.72(13) ?
C4 N21 Zn 126.66(10) ?
C1 N21 Zn 126.47(11) ?
C6 N22 C9 106.76(13) ?
C6 N22 Zn 126.30(11) ?
C9 N22 Zn 125.74(11) ?
C14 N23 C11 106.87(13) ?
C14 N23 Zn 126.87(11) ?
C11 N23 Zn 126.21(11) ?
C16 N24 C19 106.65(13) ?
C16 N24 Zn 125.75(10) ?
C19 N24 Zn 124.93(11) ?
C26 C25 C30 118.14(15) ?
C26 C25 C5 120.54(15) ?
C30 C25 C5 121.32(15) ?
C27 C26 C25 120.94(16) ?
C27 C26 H26 119.5 ?
C25 C26 H26 119.5 ?
C26 C27 C28 120.17(16) ?
C26 C27 H27 119.9 ?
C28 C27 H27 119.9 ?
C29 C28 C27 119.53(16) ?
C29 C28 H28 120.2 ?
C27 C28 H28 120.2 ?
C28 C29 C30 120.28(16) ?
C28 C29 H29 119.9 ?
C30 C29 H29 119.9 ?
C29 C30 C25 120.89(16) ?
C29 C30 H30 119.6 ?
C25 C30 H30 119.6 ?
C32 C31 C36 119.19(15) ?
C32 C31 C10 121.88(15) ?
C36 C31 C10 118.90(14) ?
C31 C32 C33 120.23(17) ?
C31 C32 H32 119.9 ?
C33 C32 H32 119.9 ?
C34 C33 C32 120.14(17) ?
C34 C33 H33 119.9 ?
C32 C33 H33 119.9 ?
C33 C34 C35 119.77(16) ?
C33 C34 H34 120.1 ?
C35 C34 H34 120.1 ?
C34 C35 C36 120.37(17) ?
C34 C35 H35 119.8 ?
C36 C35 H35 119.8 ?
C35 C36 C31 120.30(16) ?
C35 C36 H36 119.8 ?
C31 C36 H36 119.8 ?
C42 C37 C38 118.63(15) ?
C42 C37 C15 120.30(14) ?
C38 C37 C15 121.07(14) ?
C39 C38 C37 120.73(15) ?
C39 C38 H38 119.6 ?
C37 C38 H38 119.6 ?
C40 C39 C38 119.80(16) ?
C40 C39 H39 120.1 ?
C38 C39 H39 120.1 ?
C41 C40 C39 120.08(16) ?
C41 C40 H40 120.0 ?
C39 C40 H40 120.0 ?
C40 C41 C42 120.10(16) ?
C40 C41 H41 119.9 ?
C42 C41 H41 119.9 ?
C41 C42 C37 120.66(15) ?
C41 C42 H42 119.7 ?
C37 C42 H42 119.7 ?
C48 C43 C44 118.65(15) ?
C48 C43 C20 121.68(15) ?
C44 C43 C20 119.66(15) ?
C45 C44 C43 120.63(17) ?
C45 C44 H44 119.7 ?
C43 C44 H44 119.7 ?
C46 C45 C44 120.11(17) ?
C46 C45 H45 119.9 ?
C44 C45 H45 119.9 ?
C47 C46 C45 119.76(16) ?
C47 C46 H46 120.1 ?
C45 C46 H46 120.1 ?
C46 C47 C48 120.23(17) ?
C46 C47 H47 119.9 ?
C48 C47 H47 119.9 ?
C47 C48 C43 120.62(16) ?
C47 C48 H48 119.7 ?
C43 C48 H48 119.7 ?
C50' O49 C50 38.26(17) ?
C50' O49 Zn 128.97(15) ?
C50 O49 Zn 129.72(17) ?
O49 C50 N52 120.2(3) ?
O49 C50 C51 121.4(3) ?
N52 C50 C51 118.3(3) ?
C50 N52 C54 118.8(3) ?
C50 N52 C53 114.8(3) ?
C54 N52 C53 126.4(3) ?
O49 C50' N52' 119.2(3) ?
O49 C50' C51' 120.9(3) ?
N52' C50' C51' 120.0(3) ?
C50' C51' H51D 109.5 ?
C50' C51' H51E 109.5 ?
H51D C51' H51E 109.5 ?
C50' C51' H51F 109.5 ?
H51D C51' H51F 109.5 ?
H51E C51' H51F 109.5 ?
C50' N52' C54' 119.5(3) ?
C50' N52' C53' 118.1(3) ?
C54' N52' C53' 122.3(3) ?
N52' C53' H53D 109.4 ?
N52' C53' H53E 109.5 ?
H53D C53' H53E 109.5 ?
N52' C53' H53F 109.5 ?
H53D C53' H53F 109.5 ?
H53E C53' H53F 109.5 ?
N52' C54' H54D 109.5 ?
N52' C54' H54E 109.5 ?
H54D C54' H54E 109.5 ?
N52' C54' H54F 109.5 ?
H54D C54' H54F 109.5 ?
H54E C54' H54F 109.5 ?

loop_
_geom_bond_atom_site_label_1
_geom_bond_atom_site_label_2
_geom_bond_distance
_geom_bond_publ_flag
Zn N22 2.0612(14) yes
Zn N21 2.0656(13) yes
Zn N24 2.0751(13) yes
Zn N23 2.0849(14) yes
Zn O49 2.1102(12) yes
C1 N21 1.376(2) ?
C1 C20 1.407(2) ?
C1 C2 1.440(2) ?
C2 C3 1.355(2) ?
C2 H2 0.9500 ?
C3 C4 1.450(2) ?
C3 H3 0.9500 ?
C4 N21 1.375(2) ?
C4 C5 1.411(2) ?
C5 C6 1.414(2) ?
C5 C25 1.494(2) ?
C6 N22 1.372(2) ?
C6 C7 1.450(2) ?
C7 C8 1.354(2) ?
C7 H7 0.9500 ?
C8 C9 1.443(2) ?
C8 H8 0.9500 ?
C9 N22 1.375(2) ?
C9 C10 1.399(2) ?
C10 C11 1.404(2) ?
C10 C31 1.501(2) ?
C11 N23 1.372(2) ?
C11 C12 1.447(2) ?
C12 C13 1.358(2) ?
C12 H12 0.9500 ?
C13 C14 1.451(2) ?
C13 H13 0.9500 ?
C14 N23 1.370(2) ?
C14 C15 1.407(2) ?
C15 C16 1.407(2) ?
C15 C37 1.496(2) ?
C16 N24 1.373(2) ?
C16 C17 1.449(2) ?
C17 C18 1.354(2) ?
C17 H17 0.9500 ?
C18 C19 1.446(2) ?
C18 H18 0.9500 ?
C19 N24 1.374(2) ?
C19 C20 1.404(2) ?
C20 C43 1.497(2) ?
C25 C26 1.400(2) ?
C25 C30 1.401(2) ?
C26 C27 1.389(2) ?
C26 H26 0.9500 ?
C27 C28 1.393(3) ?
C27 H27 0.9500 ?
C28 C29 1.388(3) ?
C28 H28 0.9500 ?
C29 C30 1.390(2) ?
C29 H29 0.9500 ?
C30 H30 0.9500 ?
C31 C32 1.392(2) ?
C31 C36 1.396(2) ?
C32 C33 1.398(2) ?
C32 H32 0.9500 ?
C33 C34 1.385(3) ?
C33 H33 0.9500 ?
C34 C35 1.387(3) ?
C34 H34 0.9500 ?
C35 C36 1.388(2) ?
C35 H35 0.9500 ?
C36 H36 0.9500 ?
C37 C42 1.398(2) ?
C37 C38 1.399(2) ?
C38 C39 1.391(2) ?
C38 H38 0.9500 ?
C39 C40 1.390(2) ?
C39 H39 0.9500 ?
C40 C41 1.386(3) ?
C40 H40 0.9500 ?
C41 C42 1.388(2) ?
C41 H41 0.9500 ?
C42 H42 0.9500 ?
C43 C48 1.394(2) ?
C43 C44 1.394(2) ?
C44 C45 1.393(2) ?
C44 H44 0.9500 ?
C45 C46 1.386(3) ?
C45 H45 0.9500 ?
C46 C47 1.383(3) ?
C46 H46 0.9500 ?
C47 C48 1.393(2) ?
C47 H47 0.9500 ?
C48 H48 0.9500 ?
O49 C50' 1.251(3) ?
O49 C50 1.262(4) ?
C50 N52 1.339(4) ?
C50 C51 1.529(5) ?
C51 H51A 0.9800 ?
C51 H51B 0.9800 ?
C51 H51C 0.9800 ?
N52 C54 1.471(5) ?
N52 C53 1.529(5) ?
C53 H53A 0.9800 ?
C53 H53B 0.9800 ?
C53 H53C 0.9800 ?
C54 H54A 0.9800 ?
C54 H54B 0.9800 ?
C54 H54C 0.9800 ?
C50' N52' 1.320(5) ?
C50' C51' 1.494(5) ?
C51' H51D 0.9800 ?
C51' H51E 0.9800 ?
C51' H51F 0.9800 ?
N52' C54' 1.452(5) ?
N52' C53' 1.533(5) ?
C53' H53D 0.9800 ?
C53' H53E 0.9800 ?
C53' H53F 0.9800 ?
C54' H54D 0.9800 ?
C54' H54E 0.9800 ?
C54' H54F 0.9800 ?
